data_1544487
loop_
_publ_author_name
'Liu, Qing-Xin'
'Yang, Yong-Xun'
'Zhang, Jian-Ping'
'Chen, Li-Ping'
'Shen, Yun-Heng'
'Li, Hui-Liang'
'Zhang, Wei-Dong'

_publ_section_title
;
 Isolation, Structure Elucidation, and Absolute Configuration of Highly
 Oxygenated Germacranolides from Carpesium cernuum.
;
_journal_issue 10
_journal_name_full 'Journal of natural products'
_journal_page_first 2479
_journal_page_last 2486
_journal_paper_doi 10.1021/acs.jnatprod.6b00315
_journal_volume 79
_journal_year 2016
_chemical_absolute_configuration rmad
_chemical_formula_moiety 'C20 H28 O8, 2(H2 O)'
_chemical_formula_sum 'C20 H32 O10'
_chemical_formula_weight 432.45
_chemical_name_systematic
;
 ?
;
_space_group_crystal_system orthorhombic
_space_group_IT_number 19
_space_group_name_Hall 'P 2ac 2ab'
_space_group_name_H-M_alt 'P 21 21 21'
_symmetry_space_group_name_Hall 'P 2ac 2ab'
_symmetry_space_group_name_H-M 'P 21 21 21'
_atom_sites_solution_hydrogens mixed
_atom_sites_solution_primary direct
_audit_creation_date 2015-04-21
_audit_creation_method
;
Olex2 1.2
(compiled 2015.01.26 svn.r3150 for OlexSys, GUI svn.r4998)
;
_cell_angle_alpha 90
_cell_angle_beta 90
_cell_angle_gamma 90
_cell_formula_units_Z 4
_cell_length_a 10.3232(2)
_cell_length_b 11.0194(2)
_cell_length_c 19.2565(3)
_cell_measurement_reflns_used 7698
_cell_measurement_temperature 130
_cell_measurement_theta_max 69.14
_cell_measurement_theta_min 4.59
_cell_volume 2190.53(7)
_computing_cell_refinement 'SAINT v7.68A (Bruker, 2009)'
_computing_data_reduction 'SAINT v7.68A (Bruker, 2009)'
_computing_molecular_graphics 'Olex2 (Dolomanov et al., 2009)'
_computing_publication_material 'Olex2 (Dolomanov et al., 2009)'
_computing_structure_refinement 'XL (Sheldrick, 2008)'
_computing_structure_solution 'ShelXS (Sheldrick, 2008)'
_diffrn_ambient_temperature 130
_diffrn_measured_fraction_theta_full 0.988
_diffrn_measured_fraction_theta_max 0.976
_diffrn_measurement_device_type 'Bruker APEX-II CCD'
_diffrn_measurement_method '\f and \w scans'
_diffrn_radiation_monochromator graphite
_diffrn_radiation_type CuK\a
_diffrn_radiation_wavelength 1.54178
_diffrn_reflns_av_R_equivalents 0.0355
_diffrn_reflns_av_unetI/netI 0.0298
_diffrn_reflns_Laue_measured_fraction_full 0.988
_diffrn_reflns_Laue_measured_fraction_max 0.976
_diffrn_reflns_limit_h_max 12
_diffrn_reflns_limit_h_min -11
_diffrn_reflns_limit_k_max 12
_diffrn_reflns_limit_k_min -9
_diffrn_reflns_limit_l_max 22
_diffrn_reflns_limit_l_min -22
_diffrn_reflns_number 14167
_diffrn_reflns_point_group_measured_fraction_full 0.983
_diffrn_reflns_point_group_measured_fraction_max 0.963
_diffrn_reflns_theta_full 67.679
_diffrn_reflns_theta_max 69.394
_diffrn_reflns_theta_min 4.592
_diffrn_standards_number 0
_exptl_absorpt_coefficient_mu 0.887
_exptl_absorpt_correction_T_max 0.7532
_exptl_absorpt_correction_T_min 0.6397
_exptl_absorpt_correction_type multi-scan
_exptl_absorpt_process_details
;
SADABS-2008/1 (Bruker,2008) was used for absorption correction.
wR2(int) was 0.1150 before and 0.0498 after correction.
The Ratio of minimum to maximum transmission is 0.8493.
The \l/2 correction factor is 0.0015.
;
_exptl_crystal_colour colourless
_exptl_crystal_colour_primary colourless
_exptl_crystal_density_diffrn 1.311
_exptl_crystal_description block
_exptl_crystal_F_000 928
_exptl_crystal_size_max 0.2
_exptl_crystal_size_mid 0.1
_exptl_crystal_size_min 0.06
_refine_diff_density_max 0.231
_refine_diff_density_min -0.227
_refine_diff_density_rms 0.035
_refine_ls_abs_structure_details
;
 Flack x determined using 1617 quotients [(I+)-(I-)]/[(I+)+(I-)]
 (Parsons, Flack and Wagner, Acta Cryst. B69 (2013) 249-259).
;
_refine_ls_abs_structure_Flack -0.12(6)
_refine_ls_extinction_coef 0.0011(3)
_refine_ls_extinction_expression Fc^*^=kFc[1+0.001xFc^2^\l^3^/sin(2\q)]^-1/4^
_refine_ls_extinction_method SHELXL
_refine_ls_goodness_of_fit_ref 1.085
_refine_ls_hydrogen_treatment constr
_refine_ls_matrix_type full
_refine_ls_number_parameters 323
_refine_ls_number_reflns 3972
_refine_ls_number_restraints 87
_refine_ls_restrained_S_all 1.096
_refine_ls_R_factor_all 0.0337
_refine_ls_R_factor_gt 0.0329
_refine_ls_shift/su_max 0.000
_refine_ls_shift/su_mean 0.000
_refine_ls_structure_factor_coef Fsqd
_refine_ls_weighting_details 'w=1/[\s^2^(Fo^2^)+(0.0400P)^2^+0.5142P] where P=(Fo^2^+2Fc^2^)/3'
_refine_ls_weighting_scheme calc
_refine_ls_wR_factor_gt 0.0855
_refine_ls_wR_factor_ref 0.0861
_reflns_Friedel_coverage 0.727
_reflns_Friedel_fraction_full 0.976
_reflns_Friedel_fraction_max 0.945
_reflns_number_gt 3874
_reflns_number_total 3972
_reflns_threshold_expression 'I > 2\s(I)'
_cod_data_source_file np6b00315_si_004.cif
_cod_data_source_block cu_dm15162_0m
_cod_database_code 1544487
_shelxl_version_number 2014-3
_shelx_space_group_comment
;
The symmetry employed for this shelxl refinement is uniquely defined
by the following loop, which should always be used as a source of
symmetry information in preference to the above space-group names.
They are only intended as comments.
;
_shelx_estimated_absorpt_t_max 0.949
_shelx_estimated_absorpt_t_min 0.843
_olex2_refinement_description
;
1. Fixed Uiso
 At 1.2 times of:
  All C(H) groups, All C(H,H) groups
 At 1.5 times of:
  All C(H,H,H) groups, All O(H) groups, All O(H,H) groups
2. Restrained distances
 C2'-C3'
 1.29 with sigma of 0.01
 C2'-C5'
 1.52 with sigma of 0.01
 C3A-C4A
 1.53 with sigma of 0.01
3. Uiso/Uaniso restraints and constraints
C2' \\sim C3' \\sim C4' \\sim C5' \\sim C2A \\sim C3A \\sim C4A \\sim C5A:
within 1.7A with sigma of 0.005 and sigma for terminal atoms of 0.01
4. Others
 Fixed Sof: C2'(0.65) C3'(0.65) H3'(0.65) C4'(0.65) H4'A(0.65) H4'B(0.65)
 H4'C(0.65) C5'(0.65) H5'A(0.65) H5'B(0.65) H5'C(0.65) C2A(0.35) C3A(0.35)
 H3AA(0.35) C4A(0.35) H4AA(0.35) H4AB(0.35) H4AC(0.35) C5A(0.35) H5AA(0.35)
 H5AB(0.35) H5AC(0.35)
5.a Free rotating group:
 O2S(H2SA,H2SB), O1S(H1SA,H1SB)
5.b Ternary CH refined with riding coordinates:
 C2(H2A), C5(H5), C6(H6), C7(H7), C8(H8A), C10(H10)
5.c Secondary CH2 refined with riding coordinates:
 C1(H1A,H1B), C3(H3A,H3B)
5.d Aromatic/amide H refined with riding coordinates:
 C3'(H3'), C3A(H3AA)
5.e X=CH2 refined with riding coordinates:
 C13(H13A,H13B)
5.f Idealised Me refined as rotating group:
 C14(H14A,H14B,H14C), C15(H15A,H15B,H15C), C4'(H4'A,H4'B,H4'C), C5'(H5'A,H5'B,
 H5'C), C4A(H4AA,H4AB,H4AC), C5A(H5AA,H5AB,H5AC)
5.g Idealised tetrahedral OH refined as rotating group:
 O2(H2), O3(H3), O8(H8)
;
_olex2_submission_special_instructions 'No special instructions were received'

loop_
_space_group_symop_operation_xyz
'x, y, z'
'x+1/2, -y+1/2, -z'
'-x, y+1/2, -z+1/2'
'-x+1/2, -y, z+1/2'

loop_
_atom_site_label
_atom_site_type_symbol
_atom_site_fract_x
_atom_site_fract_y
_atom_site_fract_z
_atom_site_U_iso_or_equiv
_atom_site_adp_type
_atom_site_occupancy
_atom_site_site_symmetry_order
_atom_site_calc_flag
_atom_site_refinement_flags_posn
_atom_site_refinement_flags_adp
_atom_site_refinement_flags_occupancy
_atom_site_disorder_assembly
_atom_site_disorder_group
O1 O 0.13772(15) -0.33591(15) 0.15727(7) 0.0286(3) Uani 1 1 d . . . . .
O2 O 0.05620(15) -0.52713(15) 0.13775(9) 0.0319(4) Uani 1 1 d . . . . .
H2 H 0.0746 -0.5650 0.1743 0.048 Uiso 1 1 calc GR . . . .
O3 O 0.01414(16) -0.41224(15) 0.02162(9) 0.0340(4) Uani 1 1 d . . . . .
H3 H -0.0307 -0.4669 0.0402 0.051 Uiso 1 1 calc GR . . . .
O4 O 0.08608(15) -0.14492(15) -0.02459(8) 0.0302(3) Uani 1 1 d . . . . .
O5 O 0.12102(17) -0.15886(18) -0.13857(9) 0.0417(4) Uani 1 1 d . . . . .
O6 O 0.17092(17) 0.02223(15) 0.05562(11) 0.0420(5) Uani 1 1 d . . . . .
O7 O 0.2824(2) 0.05529(19) -0.04207(12) 0.0577(6) Uani 1 1 d . . . . .
O8 O 0.15127(17) -0.07226(18) 0.18361(10) 0.0441(5) Uani 1 1 d . . . . .
H8 H 0.1622 -0.0154 0.2120 0.066 Uiso 1 1 calc GR . . . .
C1 C 0.3136(2) -0.4301(3) 0.21203(13) 0.0396(6) Uani 1 1 d . . . . .
H1A H 0.4068 -0.4187 0.2222 0.048 Uiso 1 1 calc R . . . .
H1B H 0.2734 -0.4775 0.2500 0.048 Uiso 1 1 calc R . . . .
C2 C 0.2453(2) -0.3083(2) 0.20225(11) 0.0338(5) Uani 1 1 d . . . . .
H2A H 0.2117 -0.2795 0.2481 0.041 Uiso 1 1 calc R . . . .
C3 C 0.3335(2) -0.2106(2) 0.17091(12) 0.0341(5) Uani 1 1 d . . . . .
H3A H 0.3797 -0.2467 0.1309 0.041 Uiso 1 1 calc R . . . .
H3B H 0.3996 -0.1889 0.2060 0.041 Uiso 1 1 calc R . . . .
C4 C 0.2684(2) -0.0927(2) 0.14619(13) 0.0333(5) Uani 1 1 d . . . . .
C5 C 0.2348(2) -0.0923(2) 0.06753(12) 0.0287(5) Uani 1 1 d . . . . .
H5 H 0.3170 -0.0947 0.0401 0.034 Uiso 1 1 calc R . . . .
C6 C 0.1426(2) -0.1909(2) 0.04021(11) 0.0261(4) Uani 1 1 d . . . . .
H6 H 0.0732 -0.2085 0.0750 0.031 Uiso 1 1 calc R . . . .
C7 C 0.2148(2) -0.30911(18) 0.01983(11) 0.0240(4) Uani 1 1 d . . . . .
H7 H 0.3039 -0.3081 0.0401 0.029 Uiso 1 1 calc R . . . .
C8 C 0.1443(2) -0.4246(2) 0.04272(11) 0.0275(5) Uani 1 1 d . . . . .
H8A H 0.1830 -0.4950 0.0174 0.033 Uiso 1 1 calc R . . . .
C9 C 0.1577(2) -0.4477(2) 0.12106(11) 0.0278(5) Uani 1 1 d . . . . .
C10 C 0.2938(2) -0.4916(2) 0.14204(13) 0.0338(5) Uani 1 1 d . . . . .
H10 H 0.3572 -0.4552 0.1087 0.041 Uiso 1 1 calc R . . . .
C11 C 0.2233(2) -0.2994(2) -0.05807(11) 0.0292(5) Uani 1 1 d . . . . .
C12 C 0.1415(2) -0.1962(2) -0.08044(12) 0.0309(5) Uani 1 1 d . . . . .
C13 C 0.2883(3) -0.3688(2) -0.10175(14) 0.0452(7) Uani 1 1 d . . . . .
H13A H 0.2839 -0.3537 -0.1503 0.054 Uiso 1 1 calc R . . . .
H13B H 0.3395 -0.4340 -0.0847 0.054 Uiso 1 1 calc R . . . .
C14 C 0.3138(3) -0.6283(2) 0.14131(16) 0.0443(6) Uani 1 1 d . . . . .
H14A H 0.4052 -0.6466 0.1502 0.066 Uiso 1 1 calc GR . . . .
H14B H 0.2890 -0.6607 0.0958 0.066 Uiso 1 1 calc GR . . . .
H14C H 0.2602 -0.6657 0.1774 0.066 Uiso 1 1 calc GR . . . .
C15 C 0.3633(3) 0.0128(3) 0.15811(15) 0.0442(6) Uani 1 1 d . . . . .
H15A H 0.3259 0.0879 0.1397 0.066 Uiso 1 1 calc GR . . . .
H15B H 0.4451 -0.0044 0.1343 0.066 Uiso 1 1 calc GR . . . .
H15C H 0.3794 0.0221 0.2080 0.066 Uiso 1 1 calc GR . . . .
C1' C 0.1970(3) 0.0831(2) -0.00212(19) 0.0494(8) Uani 1 1 d . . . . .
C2' C 0.1023(5) 0.1896(4) 0.0001(2) 0.0338(8) Uani 0.65 1 d D U P A 1
C3' C 0.0969(4) 0.2634(4) -0.0546(2) 0.0417(9) Uani 0.65 1 d D U P A 1
H3' H 0.0369 0.3284 -0.0502 0.050 Uiso 0.65 1 calc R . P A 1
C4' C 0.1692(12) 0.2608(9) -0.1212(4) 0.0516(19) Uani 0.65 1 d . U P A 1
H4'A H 0.1088 0.2727 -0.1598 0.077 Uiso 0.65 1 calc GR . P A 1
H4'B H 0.2126 0.1821 -0.1263 0.077 Uiso 0.65 1 calc GR . P A 1
H4'C H 0.2341 0.3257 -0.1214 0.077 Uiso 0.65 1 calc GR . P A 1
C5' C 0.0013(11) 0.2034(12) 0.0578(4) 0.0474(17) Uani 0.65 1 d D U P A 1
H5'A H -0.0624 0.1378 0.0542 0.071 Uiso 0.65 1 calc GR . P A 1
H5'B H -0.0425 0.2818 0.0530 0.071 Uiso 0.65 1 calc GR . P A 1
H5'C H 0.0444 0.1993 0.1031 0.071 Uiso 0.65 1 calc GR . P A 1
C2A C 0.1320(9) 0.1868(8) -0.0369(5) 0.0399(14) Uani 0.35 1 d . U P A 2
C3A C 0.0418(9) 0.2341(8) 0.0035(5) 0.0438(15) Uani 0.35 1 d D U P A 2
H3AA H -0.0114 0.2943 -0.0174 0.053 Uiso 0.35 1 calc R . P A 2
C4A C 0.012(2) 0.205(3) 0.0794(7) 0.057(4) Uani 0.35 1 d D U P A 2
H4AA H -0.0292 0.1246 0.0824 0.085 Uiso 0.35 1 calc GR . P A 2
H4AB H -0.0477 0.2662 0.0982 0.085 Uiso 0.35 1 calc GR . P A 2
H4AC H 0.0920 0.2048 0.1064 0.085 Uiso 0.35 1 calc GR . P A 2
C5A C 0.160(2) 0.2391(18) -0.1040(10) 0.054(3) Uani 0.35 1 d . U P A 2
H5AA H 0.2534 0.2549 -0.1077 0.081 Uiso 0.35 1 calc GR . P A 2
H5AB H 0.1126 0.3155 -0.1093 0.081 Uiso 0.35 1 calc GR . P A 2
H5AC H 0.1339 0.1825 -0.1406 0.081 Uiso 0.35 1 calc GR . P A 2
O2S O -0.05764(19) -0.1705(2) 0.25041(10) 0.0452(5) Uani 1 1 d . . . B 2
H2SA H 0.0042 -0.1482 0.2242 0.068 Uiso 1 1 d G . . B 2
H2SB H -0.0725 -0.2456 0.2442 0.068 Uiso 1 1 d G . . B 2
O1S O 0.35188(17) -0.09684(17) -0.21237(8) 0.0364(4) Uani 1 1 d . . . C 2
H1SA H 0.4087 -0.0670 -0.1854 0.055 Uiso 1 1 d G . . C 2
H1SB H 0.2840 -0.1135 -0.1893 0.055 Uiso 1 1 d G . . C 2

loop_
_atom_site_aniso_label
_atom_site_aniso_U_11
_atom_site_aniso_U_22
_atom_site_aniso_U_33
_atom_site_aniso_U_23
_atom_site_aniso_U_13
_atom_site_aniso_U_12
O1 0.0241(7) 0.0341(8) 0.0277(7) 0.0004(6) -0.0002(6) 0.0010(6)
O2 0.0278(8) 0.0312(8) 0.0368(8) 0.0138(7) 0.0007(7) -0.0023(6)
O3 0.0319(8) 0.0343(9) 0.0357(8) 0.0120(7) -0.0060(7) -0.0097(7)
O4 0.0259(8) 0.0295(8) 0.0351(8) 0.0077(7) -0.0020(7) 0.0009(6)
O5 0.0379(9) 0.0538(11) 0.0334(9) 0.0169(8) -0.0082(7) -0.0120(8)
O6 0.0368(10) 0.0230(8) 0.0661(12) -0.0044(8) -0.0040(8) 0.0080(7)
O7 0.0373(11) 0.0492(12) 0.0866(16) 0.0417(11) -0.0105(11) -0.0088(9)
O8 0.0339(9) 0.0451(11) 0.0534(11) -0.0247(9) 0.0131(8) -0.0069(8)
C1 0.0295(11) 0.0531(15) 0.0363(13) 0.0143(12) -0.0054(10) 0.0009(11)
C2 0.0293(11) 0.0473(14) 0.0248(10) -0.0005(10) -0.0021(9) -0.0020(10)
C3 0.0259(11) 0.0460(14) 0.0304(11) -0.0041(10) -0.0029(9) -0.0019(10)
C4 0.0264(11) 0.0356(12) 0.0379(13) -0.0090(10) 0.0046(10) -0.0036(10)
C5 0.0242(10) 0.0219(10) 0.0401(12) -0.0006(9) 0.0021(9) 0.0037(9)
C6 0.0238(10) 0.0258(11) 0.0286(10) 0.0039(8) 0.0009(8) 0.0023(9)
C7 0.0236(10) 0.0228(10) 0.0256(10) 0.0008(8) 0.0012(8) -0.0002(8)
C8 0.0310(11) 0.0230(10) 0.0287(11) 0.0018(8) 0.0003(9) -0.0021(9)
C9 0.0262(11) 0.0264(11) 0.0307(11) 0.0060(8) 0.0023(9) 0.0012(8)
C10 0.0274(11) 0.0374(13) 0.0367(12) 0.0126(10) 0.0022(10) 0.0043(9)
C11 0.0329(11) 0.0277(11) 0.0270(10) 0.0008(9) 0.0027(9) -0.0068(9)
C12 0.0269(11) 0.0325(11) 0.0334(11) 0.0071(10) -0.0017(9) -0.0112(10)
C13 0.0679(19) 0.0338(13) 0.0339(12) -0.0018(10) 0.0117(12) -0.0011(13)
C14 0.0338(13) 0.0414(15) 0.0577(16) 0.0166(13) 0.0091(12) 0.0127(10)
C15 0.0357(13) 0.0431(15) 0.0538(15) -0.0137(12) 0.0030(12) -0.0104(12)
C1' 0.0260(13) 0.0272(13) 0.095(2) 0.0116(14) -0.0188(14) -0.0085(10)
C2' 0.033(2) 0.0215(17) 0.047(2) 0.0015(19) -0.0029(19) 0.0015(16)
C3' 0.041(2) 0.0271(19) 0.057(2) 0.0056(17) -0.0141(18) -0.0012(15)
C4' 0.060(4) 0.057(5) 0.039(3) 0.017(3) -0.004(3) -0.001(3)
C5' 0.057(3) 0.034(3) 0.051(3) -0.006(4) -0.005(3) 0.021(2)
C2A 0.037(3) 0.026(3) 0.057(3) 0.012(3) -0.009(3) -0.005(3)
C3A 0.040(3) 0.028(3) 0.064(3) 0.005(3) -0.007(3) -0.001(3)
C4A 0.056(6) 0.037(5) 0.077(8) -0.014(8) -0.002(7) 0.014(5)
C5A 0.045(5) 0.050(6) 0.068(8) 0.034(5) -0.009(6) 0.002(4)
O2S 0.0386(10) 0.0529(12) 0.0442(10) -0.0212(9) 0.0108(8) -0.0103(8)
O1S 0.0327(8) 0.0425(10) 0.0339(9) 0.0110(7) -0.0043(7) -0.0057(8)

loop_
_atom_type_symbol
_atom_type_description
_atom_type_scat_dispersion_real
_atom_type_scat_dispersion_imag
_atom_type_scat_source
C C 0.0181 0.0091 'International Tables Vol C Tables 4.2.6.8 and 6.1.1.4'
H H 0.0000 0.0000 'International Tables Vol C Tables 4.2.6.8 and 6.1.1.4'
O O 0.0492 0.0322 'International Tables Vol C Tables 4.2.6.8 and 6.1.1.4'

loop_
_geom_angle_atom_site_label_1
_geom_angle_atom_site_label_2
_geom_angle_atom_site_label_3
_geom_angle
C9 O1 C2 111.32(17)
C9 O2 H2 109.5
C8 O3 H3 109.5
C12 O4 C6 111.49(16)
C1' O6 C5 118.9(2)
C4 O8 H8 109.5
H1A C1 H1B 109.1
C2 C1 H1A 111.2
C2 C1 H1B 111.2
C10 C1 H1A 111.2
C10 C1 H1B 111.2
C10 C1 C2 102.73(18)
O1 C2 C1 104.1(2)
O1 C2 H2A 109.3
O1 C2 C3 111.67(18)
C1 C2 H2A 109.3
C1 C2 C3 113.1(2)
C3 C2 H2A 109.3
C2 C3 H3A 108.0
C2 C3 H3B 108.0
C2 C3 C4 117.1(2)
H3A C3 H3B 107.3
C4 C3 H3A 108.0
C4 C3 H3B 108.0
O8 C4 C3 110.4(2)
O8 C4 C5 107.66(19)
O8 C4 C15 110.2(2)
C3 C4 C5 113.68(19)
C15 C4 C3 108.3(2)
C15 C4 C5 106.6(2)
O6 C5 C4 105.02(18)
O6 C5 H5 109.0
O6 C5 C6 106.31(17)
C4 C5 H5 109.0
C6 C5 C4 118.01(18)
C6 C5 H5 109.0
O4 C6 C5 107.05(17)
O4 C6 H6 110.6
O4 C6 C7 105.41(16)
C5 C6 H6 110.6
C5 C6 C7 112.50(18)
C7 C6 H6 110.6
C6 C7 H7 109.5
C8 C7 C6 113.41(17)
C8 C7 H7 109.5
C11 C7 C6 102.74(17)
C11 C7 H7 109.5
C11 C7 C8 111.95(18)
O3 C8 C7 106.81(17)
O3 C8 H8A 108.4
O3 C8 C9 112.61(18)
C7 C8 H8A 108.4
C7 C8 C9 112.20(18)
C9 C8 H8A 108.4
O1 C9 C8 108.87(17)
O1 C9 C10 105.92(18)
O2 C9 O1 108.54(17)
O2 C9 C8 105.14(18)
O2 C9 C10 115.17(18)
C8 C9 C10 113.05(18)
C1 C10 C9 102.38(19)
C1 C10 H10 107.6
C9 C10 H10 107.6
C14 C10 C1 115.5(2)
C14 C10 C9 115.7(2)
C14 C10 H10 107.6
C12 C11 C7 108.11(19)
C13 C11 C7 128.5(2)
C13 C11 C12 123.3(2)
O4 C12 C11 109.46(18)
O5 C12 O4 121.6(2)
O5 C12 C11 129.0(2)
C11 C13 H13A 120.0
C11 C13 H13B 120.0
H13A C13 H13B 120.0
C10 C14 H14A 109.5
C10 C14 H14B 109.5
C10 C14 H14C 109.5
H14A C14 H14B 109.5
H14A C14 H14C 109.5
H14B C14 H14C 109.5
C4 C15 H15A 109.5
C4 C15 H15B 109.5
C4 C15 H15C 109.5
H15A C15 H15B 109.5
H15A C15 H15C 109.5
H15B C15 H15C 109.5
O6 C1' C2' 103.6(3)
O6 C1' C2A 132.5(5)
O7 C1' O6 123.6(2)
O7 C1' C2' 132.7(3)
O7 C1' C2A 103.7(5)
C1' C2' C5' 122.1(6)
C3' C2' C1' 118.3(4)
C3' C2' C5' 119.0(6)
C2' C3' H3' 114.7
C2' C3' C4' 130.5(6)
C4' C3' H3' 114.7
C3' C4' H4'A 109.5
C3' C4' H4'B 109.5
C3' C4' H4'C 109.5
H4'A C4' H4'B 109.5
H4'A C4' H4'C 109.5
H4'B C4' H4'C 109.5
C2' C5' H5'A 109.5
C2' C5' H5'B 109.5
C2' C5' H5'C 109.5
H5'A C5' H5'B 109.5
H5'A C5' H5'C 109.5
H5'B C5' H5'C 109.5
C3A C2A C1' 111.0(8)
C3A C2A C5A 120.7(12)
C5A C2A C1' 128.3(12)
C2A C3A H3AA 115.7
C2A C3A C4A 128.5(13)
C4A C3A H3AA 115.7
C3A C4A H4AA 109.5
C3A C4A H4AB 109.5
C3A C4A H4AC 109.5
H4AA C4A H4AB 109.5
H4AA C4A H4AC 109.5
H4AB C4A H4AC 109.5
C2A C5A H5AA 109.5
C2A C5A H5AB 109.5
C2A C5A H5AC 109.5
H5AA C5A H5AB 109.5
H5AA C5A H5AC 109.5
H5AB C5A H5AC 109.5
H2SA O2S H2SB 109.5
H1SA O1S H1SB 109.5

loop_
_geom_bond_atom_site_label_1
_geom_bond_atom_site_label_2
_geom_bond_distance
O1 C2 1.441(3)
O1 C9 1.430(3)
O2 H2 0.8400
O2 C9 1.403(3)
O3 H3 0.8400
O3 C8 1.411(3)
O4 C6 1.468(2)
O4 C12 1.343(3)
O5 C12 1.211(3)
O6 C5 1.443(3)
O6 C1' 1.326(4)
O7 C1' 1.209(4)
O8 H8 0.8400
O8 C4 1.425(3)
C1 H1A 0.9900
C1 H1B 0.9900
C1 C2 1.527(4)
C1 C10 1.523(4)
C2 H2A 1.0000
C2 C3 1.534(3)
C3 H3A 0.9900
C3 H3B 0.9900
C3 C4 1.538(4)
C4 C5 1.554(3)
C4 C15 1.538(3)
C5 H5 1.0000
C5 C6 1.537(3)
C6 H6 1.0000
C6 C7 1.551(3)
C7 H7 1.0000
C7 C8 1.531(3)
C7 C11 1.506(3)
C8 H8A 1.0000
C8 C9 1.536(3)
C9 C10 1.540(3)
C10 H10 1.0000
C10 C14 1.521(4)
C11 C12 1.481(3)
C11 C13 1.320(4)
C13 H13A 0.9500
C13 H13B 0.9500
C14 H14A 0.9800
C14 H14B 0.9800
C14 H14C 0.9800
C15 H15A 0.9800
C15 H15B 0.9800
C15 H15C 0.9800
C1' C2' 1.528(6)
C1' C2A 1.484(9)
C2' C3' 1.331(6)
C2' C5' 1.532(9)
C3' H3' 0.9500
C3' C4' 1.485(10)
C4' H4'A 0.9800
C4' H4'B 0.9800
C4' H4'C 0.9800
C5' H5'A 0.9800
C5' H5'B 0.9800
C5' H5'C 0.9800
C2A C3A 1.321(14)
C2A C5A 1.445(18)
C3A H3AA 0.9500
C3A C4A 1.530(11)
C4A H4AA 0.9800
C4A H4AB 0.9800
C4A H4AC 0.9800
C5A H5AA 0.9800
C5A H5AB 0.9800
C5A H5AC 0.9800
O2S H2SA 0.8501
O2S H2SB 0.8501
O1S H1SA 0.8501
O1S H1SB 0.8500

loop_
_geom_hbond_atom_site_label_D
_geom_hbond_atom_site_label_H
_geom_hbond_atom_site_label_A
_geom_hbond_distance_DH
_geom_hbond_distance_HA
_geom_hbond_distance_DA
_geom_hbond_angle_DHA
_geom_hbond_site_symmetry_A
O2 H2 O2S 0.84 1.87 2.671(2) 159.9 3_545
O3 H3 O7 0.84 2.16 2.892(3) 145.3 2_445
O8 H8 O1S 0.84 1.92 2.736(2) 165.2 4
O2S H2SA O8 0.85 1.90 2.735(3) 166.2 .
O1S H1SA O2 0.85 2.06 2.895(2) 168.0 2_545
O1S H1SB O5 0.85 2.01 2.858(2) 177.1 .

loop_
_geom_torsion_atom_site_label_1
_geom_torsion_atom_site_label_2
_geom_torsion_atom_site_label_3
_geom_torsion_atom_site_label_4
_geom_torsion
O1 C2 C3 C4 51.7(3)
O1 C9 C10 C1 24.5(2)
O1 C9 C10 C14 151.0(2)
O2 C9 C10 C1 -95.5(2)
O2 C9 C10 C14 31.1(3)
O3 C8 C9 O1 -76.5(2)
O3 C8 C9 O2 39.7(2)
O3 C8 C9 C10 166.13(19)
O4 C6 C7 C8 -105.58(19)
O4 C6 C7 C11 15.5(2)
O6 C5 C6 O4 40.2(2)
O6 C5 C6 C7 155.48(18)
O6 C1' C2' C3' -174.5(3)
O6 C1' C2' C5' -3.3(6)
O6 C1' C2A C3A 9.8(10)
O6 C1' C2A C5A -172.8(12)
O7 C1' C2' C3' 8.7(6)
O7 C1' C2' C5' 179.9(6)
O7 C1' C2A C3A -175.0(6)
O7 C1' C2A C5A 2.4(14)
O8 C4 C5 O6 55.2(2)
O8 C4 C5 C6 -62.9(2)
C1 C2 C3 C4 168.7(2)
C2 O1 C9 O2 120.95(18)
C2 O1 C9 C8 -125.12(19)
C2 O1 C9 C10 -3.3(2)
C2 C1 C10 C9 -35.4(2)
C2 C1 C10 C14 -162.0(2)
C2 C3 C4 O8 26.1(3)
C2 C3 C4 C5 -95.0(2)
C2 C3 C4 C15 146.8(2)
C3 C4 C5 O6 177.84(18)
C3 C4 C5 C6 59.7(3)
C4 C5 C6 O4 157.65(18)
C4 C5 C6 C7 -87.0(2)
C5 O6 C1' O7 -8.7(4)
C5 O6 C1' C2' 174.1(2)
C5 O6 C1' C2A 165.7(5)
C5 C6 C7 C8 138.11(18)
C5 C6 C7 C11 -100.9(2)
C6 O4 C12 O5 -169.9(2)
C6 O4 C12 C11 11.0(2)
C6 C7 C8 O3 48.6(2)
C6 C7 C8 C9 -75.2(2)
C6 C7 C11 C12 -9.7(2)
C6 C7 C11 C13 171.5(3)
C7 C8 C9 O1 44.1(2)
C7 C8 C9 O2 160.23(17)
C7 C8 C9 C10 -73.3(2)
C7 C11 C12 O4 -0.1(2)
C7 C11 C12 O5 -179.2(2)
C8 C7 C11 C12 112.4(2)
C8 C7 C11 C13 -66.4(3)
C8 C9 C10 C1 143.65(19)
C8 C9 C10 C14 -89.8(3)
C9 O1 C2 C1 -19.4(2)
C9 O1 C2 C3 102.9(2)
C10 C1 C2 O1 34.1(2)
C10 C1 C2 C3 -87.3(2)
C11 C7 C8 O3 -67.1(2)
C11 C7 C8 C9 169.07(18)
C12 O4 C6 C5 103.0(2)
C12 O4 C6 C7 -17.0(2)
C13 C11 C12 O4 178.7(2)
C13 C11 C12 O5 -0.3(4)
C15 C4 C5 O6 -63.0(2)
C15 C4 C5 C6 178.9(2)
C1' O6 C5 C4 140.0(2)
C1' O6 C5 C6 -94.1(2)
C1' C2' C3' C4' 0.5(8)
C1' C2A C3A C4A 7.6(17)
C2' C1' C2A C3A -6.8(5)
C2' C1' C2A C5A 170.6(17)
C5' C2' C3' C4' -171.0(8)
C2A C1' C2' C3' -7.0(7)
C2A C1' C2' C5' 164.2(11)
C5A C2A C3A C4A -170.0(17)
